data_2231852
loop_
_publ_author_name
'Onani, Martin O.'
'Motswainyana, William M.'

_publ_section_title
;
 Dichlorido{2-[(thiophen-2-ylmethyl)iminomethyl]pyridine-\k^2^<i>N</i>,<i>N</i>'}palladium(II)
;
_journal_coeditor_code CV5147
_journal_issue 10
_journal_name_full 'Acta Crystallographica Section E'
_journal_page_first m1392
_journal_paper_doi 10.1107/S1600536811037214
_journal_volume 67
_journal_year 2011
_chemical_formula_iupac '[Pd Cl2 (C11 H10 N2 S)]'
_chemical_formula_moiety 'C11 H10 Cl2 N2 Pd S'
_chemical_formula_sum 'C11 H10 Cl2 N2 Pd S'
_chemical_formula_weight 379.57
_chemical_name_systematic
;
Dichlorido{2-[(thiophen-2-ylmethyl)iminomethyl]pyridine-
\k^2^<i>N</i>,<i>N</i>'}palladium(II)
;
_space_group_IT_number 14
_symmetry_cell_setting monoclinic
_symmetry_space_group_name_Hall '-P 2ybc'
_symmetry_space_group_name_H-M 'P 1 21/c 1'
_atom_sites_solution_hydrogens geom
_atom_sites_solution_primary direct
_atom_sites_solution_secondary difmap
_audit_creation_method SHELXL-97
_cell_angle_alpha 90.00
_cell_angle_beta 98.353(3)
_cell_angle_gamma 90.00
_cell_formula_units_Z 4
_cell_length_a 8.0061(19)
_cell_length_b 17.768(4)
_cell_length_c 8.864(2)
_cell_measurement_reflns_used 3002
_cell_measurement_temperature 100(2)
_cell_measurement_theta_max 27.6
_cell_measurement_theta_min 2.3
_cell_volume 1247.5(5)
_computing_cell_refinement 'SAINT (Bruker, 2009)'
_computing_data_collection 'APEX2 (Bruker, 2009)'
_computing_data_reduction 'SAINT (Bruker, 2009)'
_computing_molecular_graphics 'X-SEED (Barbour, 2001; Atwood & Barbour, 2003)'
_computing_publication_material 'SHELXL97 (Sheldrick, 2008)'
_computing_structure_refinement 'SHELXL97 (Sheldrick, 2008)'
_computing_structure_solution 'SHELXS97 (Sheldrick, 2008)'
_diffrn_ambient_temperature 100(2)
_diffrn_measured_fraction_theta_full 0.992
_diffrn_measured_fraction_theta_max 0.899
_diffrn_measurement_device_type 'Bruker SMART APEX CCD area-detector'
_diffrn_measurement_method \w
_diffrn_radiation_monochromator graphite
_diffrn_radiation_source 'fine-focus sealed tube'
_diffrn_radiation_type MoK\a
_diffrn_radiation_wavelength 0.71073
_diffrn_reflns_av_R_equivalents 0.0357
_diffrn_reflns_av_sigmaI/netI 0.0496
_diffrn_reflns_limit_h_max 9
_diffrn_reflns_limit_h_min -9
_diffrn_reflns_limit_k_max 22
_diffrn_reflns_limit_k_min -22
_diffrn_reflns_limit_l_max 8
_diffrn_reflns_limit_l_min -11
_diffrn_reflns_number 6411
_diffrn_reflns_theta_full 25.00
_diffrn_reflns_theta_max 27.79
_diffrn_reflns_theta_min 2.29
_diffrn_standards_number 0
_exptl_absorpt_coefficient_mu 2.058
_exptl_absorpt_correction_T_max 0.8865
_exptl_absorpt_correction_T_min 0.6379
_exptl_absorpt_correction_type multi-scan
_exptl_absorpt_process_details '(SADABS; Bruker, 2009)'
_exptl_crystal_colour yellow
_exptl_crystal_density_diffrn 2.021
_exptl_crystal_density_method 'not measured'
_exptl_crystal_description plate
_exptl_crystal_F_000 744
_exptl_crystal_size_max 0.24
_exptl_crystal_size_mid 0.19
_exptl_crystal_size_min 0.06
_refine_diff_density_max 0.962
_refine_diff_density_min -0.980
_refine_ls_extinction_method none
_refine_ls_goodness_of_fit_ref 1.065
_refine_ls_hydrogen_treatment constr
_refine_ls_matrix_type full
_refine_ls_number_parameters 149
_refine_ls_number_reflns 2656
_refine_ls_number_restraints 26
_refine_ls_restrained_S_all 1.064
_refine_ls_R_factor_all 0.0510
_refine_ls_R_factor_gt 0.0423
_refine_ls_shift/su_max 0.017
_refine_ls_shift/su_mean 0.063
_refine_ls_structure_factor_coef Fsqd
_refine_ls_weighting_details 'calc w=1/[\s^2^(Fo^2^)+(0.0960P)^2^] where P=(Fo^2^+2Fc^2^)/3'
_refine_ls_weighting_scheme calc
_refine_ls_wR_factor_gt 0.1335
_refine_ls_wR_factor_ref 0.1436
_reflns_number_gt 2238
_reflns_number_total 2656
_reflns_threshold_expression I>2\s(I)
_cod_data_source_file cv5147.cif
_cod_data_source_block I
_cod_original_cell_volume 1247.6(5)
_cod_original_sg_symbol_H-M 'P 21/c'
_cod_database_code 2231852
_cod_database_fobs_code 2231852

loop_
_symmetry_equiv_pos_as_xyz
'x, y, z'
'-x, y+1/2, -z+1/2'
'-x, -y, -z'
'x, -y-1/2, z-1/2'

loop_
_atom_site_type_symbol
_atom_site_label
_atom_site_fract_x
_atom_site_fract_y
_atom_site_fract_z
_atom_site_U_iso_or_equiv
_atom_site_adp_type
_atom_site_calc_flag
_atom_site_refinement_flags
_atom_site_occupancy
_atom_site_symmetry_multiplicity
_atom_site_disorder_assembly
_atom_site_disorder_group
Pd Pd1 0.30571(5) -0.01089(2) 0.58087(4) 0.01686(18) Uani d . 1 1 . .
Cl Cl15 0.40550(17) -0.08117(7) 0.79082(15) 0.0254(3) Uani d . 1 1 . .
Cl Cl16 0.16329(16) -0.11300(7) 0.46964(15) 0.0238(3) Uani d . 1 1 . .
N N2 0.2291(5) 0.0612(2) 0.4078(5) 0.0179(9) Uani d . 1 1 . .
N N9 0.4236(5) 0.0838(2) 0.6682(5) 0.0167(8) Uani d . 1 1 . .
C C1 0.2820(6) 0.1286(3) 0.4327(6) 0.0186(10) Uani d . 1 1 . .
H H1 0.2521 0.1669 0.3590 0.022 Uiso calc R 1 1 . .
C C3 0.1145(6) 0.0400(3) 0.2666(6) 0.0211(10) Uani d D 1 1 . .
H H3A 0.1563 -0.0078 0.2285 0.025 Uiso calc R 1 1 A 1
H H3B 0.0016 0.0298 0.2950 0.025 Uiso calc R 1 1 A 1
C C10 0.3879(6) 0.1454(3) 0.5747(6) 0.0208(10) Uani d . 1 1 . .
C C11 0.4519(6) 0.2153(3) 0.6190(6) 0.0218(11) Uani d . 1 1 . .
H H11 0.4243 0.2577 0.5548 0.026 Uiso calc R 1 1 . .
C C12 0.5564(7) 0.2239(3) 0.7569(6) 0.0225(11) Uani d . 1 1 . .
H H12 0.6009 0.2720 0.7881 0.027 Uiso calc R 1 1 . .
C C13 0.5949(7) 0.1613(3) 0.8484(6) 0.0219(10) Uani d . 1 1 . .
H H13 0.6690 0.1653 0.9420 0.026 Uiso calc R 1 1 . .
C C14 0.5223(6) 0.0922(3) 0.8001(6) 0.0203(10) Uani d . 1 1 . .
H H14 0.5449 0.0496 0.8647 0.024 Uiso calc R 1 1 . .
S S8A -0.0145(4) 0.1806(2) 0.1442(4) 0.0239(7) Uiso d PD 0.50 1 B 2
C C4A 0.095(2) 0.0978(8) 0.1389(14) 0.024(9) Uiso d PD 0.50 1 B 2
C C5A 0.1525(17) 0.0901(7) -0.0021(15) 0.029(4) Uiso d PD 0.50 1 B 2
H H5A 0.2128 0.0473 -0.0287 0.035 Uiso calc PR 0.50 1 B 2
C C6A 0.1126(18) 0.1522(8) -0.1017(14) 0.018(4) Uiso d PD 0.50 1 B 2
H H6A 0.1439 0.1564 -0.2007 0.021 Uiso calc PR 0.50 1 B 2
C C7A 0.0239(15) 0.2047(6) -0.0361(13) 0.016(3) Uiso d PD 0.50 1 B 2
H H7A -0.0137 0.2506 -0.0848 0.019 Uiso calc PR 0.50 1 B 2
S S8B 0.1827(5) 0.07989(19) -0.0198(4) 0.0248(8) Uiso d PD 0.50 1 B 1
C C4B 0.093(3) 0.0937(10) 0.1403(18) 0.011(12) Uiso d PD 0.50 1 B 1
C C5B 0.0011(15) 0.1601(7) 0.1324(13) 0.025(3) Uiso d PD 0.50 1 B 1
H H5B -0.0583 0.1773 0.2111 0.030 Uiso calc PR 0.50 1 B 1
C C6B 0.0055(17) 0.1999(8) -0.0075(15) 0.030(4) Uiso d PD 0.50 1 B 1
H H6B -0.0496 0.2466 -0.0327 0.036 Uiso calc PR 0.50 1 B 1
C C7B 0.098(2) 0.1628(9) -0.0980(19) 0.037(6) Uiso d PD 0.50 1 B 1
H H7B 0.1144 0.1804 -0.1959 0.045 Uiso calc PR 0.50 1 B 1

loop_
_atom_site_aniso_label
_atom_site_aniso_U_11
_atom_site_aniso_U_22
_atom_site_aniso_U_33
_atom_site_aniso_U_12
_atom_site_aniso_U_13
_atom_site_aniso_U_23
Pd1 0.0192(3) 0.0166(3) 0.0149(3) 0.00044(13) 0.00286(17) 0.00049(13)
Cl15 0.0346(7) 0.0195(6) 0.0212(7) 0.0002(5) 0.0014(5) 0.0049(5)
Cl16 0.0279(7) 0.0199(6) 0.0233(7) -0.0034(5) 0.0028(5) -0.0032(5)
N2 0.016(2) 0.024(2) 0.014(2) 0.0025(17) 0.0029(16) 0.0014(16)
N9 0.016(2) 0.019(2) 0.015(2) 0.0022(15) 0.0009(16) 0.0031(15)
C1 0.022(3) 0.020(2) 0.014(2) 0.0006(19) 0.0036(19) 0.0013(18)
C3 0.021(3) 0.021(2) 0.022(3) -0.002(2) 0.002(2) -0.003(2)
C10 0.017(2) 0.023(2) 0.023(3) 0.0010(19) 0.004(2) 0.003(2)
C11 0.024(3) 0.022(2) 0.019(3) -0.001(2) 0.003(2) 0.004(2)
C12 0.028(3) 0.018(2) 0.021(3) 0.000(2) 0.005(2) -0.0017(19)
C13 0.023(3) 0.027(3) 0.015(2) -0.002(2) -0.0009(19) -0.001(2)
C14 0.021(3) 0.019(2) 0.022(3) -0.0049(19) 0.006(2) 0.003(2)

loop_
_atom_type_symbol
_atom_type_description
_atom_type_scat_dispersion_real
_atom_type_scat_dispersion_imag
_atom_type_scat_source
C C 0.0033 0.0016 'International Tables Vol C Tables 4.2.6.8 and 6.1.1.4'
H H 0.0000 0.0000 'International Tables Vol C Tables 4.2.6.8 and 6.1.1.4'
N N 0.0061 0.0033 'International Tables Vol C Tables 4.2.6.8 and 6.1.1.4'
S S 0.1246 0.1234 'International Tables Vol C Tables 4.2.6.8 and 6.1.1.4'
Cl Cl 0.1484 0.1585 'International Tables Vol C Tables 4.2.6.8 and 6.1.1.4'
Pd Pd -0.9988 1.0072 'International Tables Vol C Tables 4.2.6.8 and 6.1.1.4'

loop_
_geom_angle_atom_site_label_1
_geom_angle_atom_site_label_2
_geom_angle_atom_site_label_3
_geom_angle
N2 Pd1 N9 80.64(16)
N2 Pd1 Cl15 173.71(12)
N9 Pd1 Cl15 93.10(12)
N2 Pd1 Cl16 95.62(13)
N9 Pd1 Cl16 176.22(11)
Cl15 Pd1 Cl16 90.63(5)
C1 N2 C3 122.0(4)
C1 N2 Pd1 113.9(3)
C3 N2 Pd1 124.0(3)
C14 N9 C10 119.2(4)
C14 N9 Pd1 128.1(3)
C10 N9 Pd1 112.7(3)
N2 C1 C10 118.8(4)
N2 C1 H1 120.6
C10 C1 H1 120.6
C4B C3 N2 117.9(10)
N2 C3 C4A 116.2(8)
C4B C3 H3A 108.0
N2 C3 H3A 107.8
C4A C3 H3A 109.4
C4B C3 H3B 107.6
N2 C3 H3B 107.8
C4A C3 H3B 108.1
H3A C3 H3B 107.2
N9 C10 C11 120.6(5)
N9 C10 C1 113.9(4)
C11 C10 C1 125.6(5)
C10 C11 C12 120.2(5)
C10 C11 H11 119.9
C12 C11 H11 119.9
C13 C12 C11 118.8(5)
C13 C12 H12 120.6
C11 C12 H12 120.6
C12 C13 C14 118.6(5)
C12 C13 H13 120.7
C14 C13 H13 120.7
N9 C14 C13 122.6(5)
N9 C14 H14 118.7
C13 C14 H14 118.7
C4A S8A C7A 91.6(5)
C5A C4A C3 125.9(10)
C5A C4A S8A 110.1(9)
C3 C4A S8A 123.9(8)
C4A C5A C6A 113.9(11)
C4A C5A H5A 123.2
C6A C5A H5A 122.9
C7A C6A C5A 110.7(11)
C7A C6A H6A 124.7
C5A C6A H6A 124.7
C6A C7A S8A 113.7(9)
C6A C7A H7A 123.2
S8A C7A H7A 123.1
C4B S8B C7B 91.3(7)
C5B C4B C3 126.5(11)
C5B C4B S8B 111.5(9)
C3 C4B S8B 122.0(10)
C4B C5B C6B 112.6(11)
C4B C5B H5B 123.7
C6B C5B H5B 123.7
C7B C6B C5B 111.1(12)
C7B C6B H6B 124.5
C5B C6B H6B 124.4
C6B C7B S8B 113.5(11)
C6B C7B H7B 123.2
S8B C7B H7B 123.2

loop_
_geom_bond_atom_site_label_1
_geom_bond_atom_site_label_2
_geom_bond_distance
Pd1 N2 2.024(4)
Pd1 N9 2.027(4)
Pd1 Cl15 2.2866(13)
Pd1 Cl16 2.2885(13)
N2 C1 1.279(6)
N2 C3 1.489(6)
N9 C14 1.321(7)
N9 C10 1.378(6)
C1 C10 1.443(7)
C1 H1 0.9500
C3 C4B 1.462(13)
C3 C4A 1.519(12)
C3 H3A 0.9900
C3 H3B 0.9900
C10 C11 1.379(7)
C11 C12 1.386(7)
C11 H11 0.9500
C12 C13 1.385(7)
C12 H12 0.9500
C13 C14 1.400(7)
C13 H13 0.9500
C14 H14 0.9500
S8A C4A 1.715(13)
S8A C7A 1.725(11)
C4A C5A 1.402(14)
C5A C6A 1.420(14)
C5A H5A 0.9500
C6A C7A 1.354(14)
C6A H6A 0.9500
C7A H7A 0.9500
S8B C4B 1.698(14)
S8B C7B 1.726(14)
C4B C5B 1.388(15)
C5B C6B 1.432(14)
C5B H5B 0.9500
C6B C7B 1.340(15)
C6B H6B 0.9500
C7B H7B 0.9500

loop_
_geom_hbond_atom_site_label_D
_geom_hbond_atom_site_label_H
_geom_hbond_atom_site_label_A
_geom_hbond_site_symmetry_A
_geom_hbond_distance_DH
_geom_hbond_distance_HA
_geom_hbond_distance_DA
_geom_hbond_angle_DHA
C12 H12 Cl15 2_656 0.95 2.70 3.508(6) 143
C6B H6B Cl16 2_555 0.95 2.74 3.622(14) 155
C7A H7A S8A 4_565 0.95 2.69 3.468(12) 139

loop_
_geom_torsion_atom_site_label_1
_geom_torsion_atom_site_label_2
_geom_torsion_atom_site_label_3
_geom_torsion_atom_site_label_4
_geom_torsion
N9 Pd1 N2 C1 -1.8(3)
Cl16 Pd1 N2 C1 177.6(3)
N9 Pd1 N2 C3 -178.8(4)
Cl16 Pd1 N2 C3 0.6(4)
N2 Pd1 N9 C14 -179.2(4)
Cl15 Pd1 N9 C14 1.4(4)
N2 Pd1 N9 C10 2.5(3)
Cl15 Pd1 N9 C10 -176.8(3)
C3 N2 C1 C10 177.8(4)
Pd1 N2 C1 C10 0.7(6)
C1 N2 C3 C4B 13.7(10)
Pd1 N2 C3 C4B -169.5(8)
C1 N2 C3 C4A 13.0(8)
Pd1 N2 C3 C4A -170.2(6)
C14 N9 C10 C11 -1.0(7)
Pd1 N9 C10 C11 177.4(4)
C14 N9 C10 C1 178.7(4)
Pd1 N9 C10 C1 -2.9(5)
N2 C1 C10 N9 1.5(7)
N2 C1 C10 C11 -178.7(5)
N9 C10 C11 C12 1.5(8)
C1 C10 C11 C12 -178.2(5)
C10 C11 C12 C13 0.0(8)
C11 C12 C13 C14 -2.0(8)
C10 N9 C14 C13 -1.0(7)
Pd1 N9 C14 C13 -179.1(4)
C12 C13 C14 N9 2.5(8)
C4B C3 C4A C5A -5E1(4)
N2 C3 C4A C5A 112.1(13)
C4B C3 C4A S8A 13E1(4)
N2 C3 C4A S8A -71.9(14)
C7A S8A C4A C5A -1.8(10)
C7A S8A C4A C3 -178.4(14)
C3 C4A C5A C6A 178.5(15)
S8A C4A C5A C6A 2.0(13)
C4A C5A C6A C7A -1.0(14)
C5A C6A C7A S8A -0.4(13)
C4A S8A C7A C6A 1.3(11)
N2 C3 C4B C5B -74(2)
C4A C3 C4B C5B -6E1(4)
N2 C3 C4B S8B 106.1(15)
C4A C3 C4B S8B 12E1(4)
C7B S8B C4B C5B 0.0(14)
C7B S8B C4B C3 179.7(18)
C3 C4B C5B C6B -179.9(19)
S8B C4B C5B C6B -0.2(15)
C4B C5B C6B C7B 0.4(15)
C5B C6B C7B S8B -0.4(17)
C4B S8B C7B C6B 0.2(16)
